data_7712912
loop_
_publ_author_name
'Lentz, Nicolas'
'Sodreau, Alexandre'
'Acu\~na, Alejandra'
'Ladeira, Sonia'
'Maerten, Eddy'
'Sotiropoulos, Jean-Marc'
'Rojas, Rene S.'
'Madec, David'

_publ_section_title
;
 Synthesis and Structures of Homoleptic Germylenes and Stannylenes with
 Sulfonimidamide Ligands
;
_journal_name_full 'Dalton Transactions'
_journal_paper_doi 10.1039/D3DT01072D
_journal_year 2023
_chemical_formula_moiety 'C24 H38 N4 O2 S2 Sn'
_chemical_formula_sum 'C24 H38 N4 O2 S2 Sn'
_chemical_formula_weight 597.41
_space_group_IT_number 14
_space_group_name_Hall '-P 2ybc'
_space_group_name_H-M_alt 'P 1 21/c 1'
_symmetry_cell_setting monoclinic
_symmetry_Int_Tables_number 14
_symmetry_space_group_name_Hall '-P 2ybc'
_symmetry_space_group_name_H-M 'P 1 21/c 1'
_atom_sites_solution_hydrogens geom
_atom_sites_solution_primary dual
_atom_sites_solution_secondary difmap
_audit_update_record
;
2023-04-07 deposited with the CCDC.	2023-05-01 downloaded from the CCDC.
;
_cell_angle_alpha 90
_cell_angle_beta 107.199(2)
_cell_angle_gamma 90
_cell_formula_units_Z 4
_cell_length_a 8.3489(8)
_cell_length_b 43.317(4)
_cell_length_c 8.2449(8)
_cell_measurement_reflns_used 9725
_cell_measurement_temperature 193(2)
_cell_measurement_theta_max 32.62
_cell_measurement_theta_min 2.94
_cell_volume 2848.4(5)
_computing_cell_refinement 'APEX2 and SAINT'
_computing_data_collection APEX2
_computing_data_reduction SAINT
_computing_molecular_graphics 'Ortep-3 for Windows (Farrugia, 1997)'
_computing_publication_material 'WinGX publication routines (Farrugia, 1999)'
_computing_structure_refinement 'SHELXL-2018/3 (Sheldrick, 2018)'
_computing_structure_solution 'SHELXS-97 (Sheldrick, 2008)'
_diffrn_ambient_temperature 193(2)
_diffrn_measured_fraction_theta_full 0.996
_diffrn_measured_fraction_theta_max 0.994
_diffrn_measurement_device_type 'Bruker D8 VENTURE'
_diffrn_measurement_method 'omega scans'
_diffrn_radiation_monochromator triumph
_diffrn_radiation_source 'fine focus sealed tube'
_diffrn_radiation_type MoK\a
_diffrn_radiation_wavelength 0.71073
_diffrn_reflns_av_R_equivalents 0.0378
_diffrn_reflns_av_unetI/netI 0.0156
_diffrn_reflns_Laue_measured_fraction_full 0.996
_diffrn_reflns_Laue_measured_fraction_max 0.994
_diffrn_reflns_limit_h_max 10
_diffrn_reflns_limit_h_min -10
_diffrn_reflns_limit_k_max 52
_diffrn_reflns_limit_k_min -52
_diffrn_reflns_limit_l_max 9
_diffrn_reflns_limit_l_min -9
_diffrn_reflns_number 49056
_diffrn_reflns_point_group_measured_fraction_full 0.996
_diffrn_reflns_point_group_measured_fraction_max 0.994
_diffrn_reflns_theta_full 25.242
_diffrn_reflns_theta_max 25.367
_diffrn_reflns_theta_min 2.821
_diffrn_standards_decay_% 0
_diffrn_standards_interval_count 0
_diffrn_standards_interval_time 0
_diffrn_standards_number 0
_exptl_absorpt_coefficient_mu 1.07
_exptl_absorpt_correction_T_max 0.7464
_exptl_absorpt_correction_T_min 0.6644
_exptl_absorpt_correction_type multi-scan
_exptl_absorpt_process_details 'SADABS (Bruker-AXS)'
_exptl_crystal_colour colourless
_exptl_crystal_density_diffrn 1.393
_exptl_crystal_density_method 'not measured'
_exptl_crystal_description plate
_exptl_crystal_F_000 1232
_exptl_crystal_size_max 0.38
_exptl_crystal_size_mid 0.2
_exptl_crystal_size_min 0.04
_refine_diff_density_max 0.916
_refine_diff_density_min -2.284
_refine_diff_density_rms 0.115
_refine_ls_extinction_method none
_refine_ls_goodness_of_fit_ref 1.487
_refine_ls_hydrogen_treatment constr
_refine_ls_matrix_type full
_refine_ls_number_parameters 306
_refine_ls_number_reflns 5176
_refine_ls_number_restraints 0
_refine_ls_restrained_S_all 1.487
_refine_ls_R_factor_all 0.0615
_refine_ls_R_factor_gt 0.0611
_refine_ls_shift/su_max 0
_refine_ls_shift/su_mean 0
_refine_ls_structure_factor_coef Fsqd
_refine_ls_weighting_details 'w=1/[\s^2^(Fo^2^)+19.4914P] where P=(Fo^2^+2Fc^2^)/3'
_refine_ls_weighting_scheme calc
_refine_ls_wR_factor_gt 0.1395
_refine_ls_wR_factor_ref 0.1396
_reflns_Friedel_coverage 0
_reflns_number_gt 5133
_reflns_number_total 5176
_reflns_threshold_expression 'I > 2\s(I)'
_cod_data_source_file d3dt01072d2.cif
_cod_data_source_block 5
_cod_original_sg_symbol_H-M 'P 21/c'
_cod_database_code 7712912
_shelx_shelxl_version_number 2018/3

loop_
_symmetry_equiv_pos_as_xyz
'x, y, z'
'-x, y+1/2, -z+1/2'
'-x, -y, -z'
'x, -y-1/2, z-1/2'

loop_
_atom_site_label
_atom_site_type_symbol
_atom_site_fract_x
_atom_site_fract_y
_atom_site_fract_z
_atom_site_U_iso_or_equiv
_atom_site_adp_type
_atom_site_occupancy
_atom_site_site_symmetry_order
_atom_site_calc_flag
_atom_site_refinement_flags_posn
_atom_site_refinement_flags_adp
_atom_site_refinement_flags_occupancy
_atom_site_disorder_assembly
_atom_site_disorder_group
C1 C 0.9070(9) 0.37216(19) 0.4841(10) 0.0410(18) Uani 1 1 d . . . . .
H1 H 0.995081 0.388349 0.52535 0.049 Uiso 1 1 calc R U . . .
C2 C 0.9463(12) 0.3547(3) 0.3425(13) 0.071(3) Uani 1 1 d . . . . .
H2A H 0.862747 0.33835 0.301591 0.106 Uiso 1 1 calc R U . . .
H2B H 1.058067 0.345394 0.384711 0.106 Uiso 1 1 calc R U . . .
H2C H 0.943704 0.368844 0.249191 0.106 Uiso 1 1 calc R U . . .
C3 C 0.9076(11) 0.3517(2) 0.6331(11) 0.053(2) Uani 1 1 d . . . . .
H3A H 0.889068 0.364329 0.724475 0.08 Uiso 1 1 calc R U . . .
H3B H 1.016131 0.341199 0.674202 0.08 Uiso 1 1 calc R U . . .
H3C H 0.81811 0.336297 0.597054 0.08 Uiso 1 1 calc R U . . .
C4 C 0.4848(9) 0.46043(17) 0.3339(9) 0.0379(17) Uani 1 1 d . . . . .
H4 H 0.563195 0.472036 0.429793 0.045 Uiso 1 1 calc R U . . .
C5 C 0.3164(11) 0.4589(2) 0.3668(12) 0.054(2) Uani 1 1 d . . . . .
H5A H 0.240052 0.445986 0.279942 0.081 Uiso 1 1 calc R U . . .
H5B H 0.269831 0.479703 0.362785 0.081 Uiso 1 1 calc R U . . .
H5C H 0.330124 0.449847 0.479166 0.081 Uiso 1 1 calc R U . . .
C6 C 0.4758(12) 0.4775(2) 0.1704(13) 0.060(3) Uani 1 1 d . . . . .
H6A H 0.587943 0.478505 0.155701 0.089 Uiso 1 1 calc R U . . .
H6B H 0.433537 0.498431 0.175845 0.089 Uiso 1 1 calc R U . . .
H6C H 0.40007 0.46646 0.0741 0.089 Uiso 1 1 calc R U . . .
C7 C 0.8430(8) 0.44227(15) 0.5805(8) 0.0262(14) Uani 1 1 d . . . . .
C8 C 0.9758(9) 0.46198(17) 0.5927(10) 0.0372(17) Uani 1 1 d . . . . .
H8 H 1.010566 0.466818 0.495856 0.045 Uiso 1 1 calc R U . . .
C9 C 1.0577(11) 0.4746(2) 0.7513(13) 0.058(3) Uani 1 1 d . . . . .
H9 H 1.14952 0.488241 0.762998 0.069 Uiso 1 1 calc R U . . .
C10 C 1.0070(13) 0.4676(2) 0.8894(12) 0.062(3) Uani 1 1 d . . . . .
H10 H 1.065365 0.476077 0.996792 0.075 Uiso 1 1 calc R U . . .
C11 C 0.8756(13) 0.4487(2) 0.8762(10) 0.056(2) Uani 1 1 d . . . . .
H11 H 0.840587 0.444188 0.973319 0.067 Uiso 1 1 calc R U . . .
C12 C 0.7916(10) 0.43584(18) 0.7201(9) 0.0395(18) Uani 1 1 d . . . . .
H12 H 0.698419 0.422601 0.709971 0.047 Uiso 1 1 calc R U . . .
C13 C 0.5111(9) 0.29276(16) 0.4023(9) 0.0323(15) Uani 1 1 d . . . . .
H13 H 0.41269 0.281309 0.327757 0.039 Uiso 1 1 calc R U . . .
C14 C 0.6677(11) 0.27413(19) 0.4151(11) 0.048(2) Uani 1 1 d . . . . .
H14A H 0.682646 0.272038 0.302149 0.073 Uiso 1 1 calc R U . . .
H14B H 0.656656 0.253603 0.460685 0.073 Uiso 1 1 calc R U . . .
H14C H 0.765156 0.284678 0.490851 0.073 Uiso 1 1 calc R U . . .
C15 C 0.4836(13) 0.2972(2) 0.5735(11) 0.055(2) Uani 1 1 d . . . . .
H15A H 0.575712 0.309422 0.646352 0.083 Uiso 1 1 calc R U . . .
H15B H 0.480077 0.276982 0.626036 0.083 Uiso 1 1 calc R U . . .
H15C H 0.377228 0.307967 0.559495 0.083 Uiso 1 1 calc R U . . .
C16 C 0.3850(10) 0.37644(18) -0.0561(8) 0.0389(18) Uani 1 1 d . . . . .
H16 H 0.343162 0.359978 -0.143456 0.047 Uiso 1 1 calc R U . . .
C17 C 0.2419(14) 0.3985(2) -0.0612(12) 0.069(3) Uani 1 1 d . . . . .
H17A H 0.282387 0.414983 0.022224 0.104 Uiso 1 1 calc R U . . .
H17B H 0.151314 0.387199 -0.034095 0.104 Uiso 1 1 calc R U . . .
H17C H 0.199656 0.407489 -0.174942 0.104 Uiso 1 1 calc R U . . .
C18 C 0.5312(16) 0.3919(3) -0.0885(11) 0.078(4) Uani 1 1 d . . . . .
H18A H 0.56325 0.409946 -0.013875 0.117 Uiso 1 1 calc R U . . .
H18B H 0.50141 0.398633 -0.207215 0.117 Uiso 1 1 calc R U . . .
H18C H 0.625592 0.377488 -0.065615 0.117 Uiso 1 1 calc R U . . .
C19 C 0.2807(7) 0.30683(14) 0.0306(8) 0.0225(13) Uani 1 1 d . . . . .
C20 C 0.1396(8) 0.31463(17) 0.0751(9) 0.0323(15) Uani 1 1 d . . . . .
H20 H 0.144878 0.330023 0.158576 0.039 Uiso 1 1 calc R U . . .
C21 C -0.0102(9) 0.2998(2) -0.0033(10) 0.0424(19) Uani 1 1 d . . . . .
H21 H -0.108126 0.304885 0.02727 0.051 Uiso 1 1 calc R U . . .
C22 C -0.0177(11) 0.2777(2) -0.1251(11) 0.051(2) Uani 1 1 d . . . . .
H22 H -0.121129 0.267865 -0.180101 0.061 Uiso 1 1 calc R U . . .
C23 C 0.1242(12) 0.2700(2) -0.1672(11) 0.051(2) Uani 1 1 d . . . . .
H23 H 0.118423 0.254582 -0.250918 0.062 Uiso 1 1 calc R U . . .
C24 C 0.2770(9) 0.28433(17) -0.0886(9) 0.0367(17) Uani 1 1 d . . . . .
H24 H 0.375729 0.278762 -0.116435 0.044 Uiso 1 1 calc R U . . .
N4 N 0.4351(7) 0.36193(13) 0.1161(6) 0.0262(12) Uani 1 1 d . . . . .
O1 O 0.8353(7) 0.43311(14) 0.2725(6) 0.0472(14) Uani 1 1 d . . . . .
O2 O 0.5868(6) 0.31489(13) 0.0429(6) 0.0399(13) Uani 1 1 d . . . . .
N1 N 0.7429(7) 0.38779(13) 0.4222(7) 0.0289(12) Uani 1 1 d . . . . .
N2 N 0.5514(7) 0.42906(13) 0.3336(7) 0.0298(12) Uani 1 1 d . . . . .
N3 N 0.5179(7) 0.32337(12) 0.3269(7) 0.0258(12) Uani 1 1 d . . . . .
S1 S 0.7419(2) 0.42341(4) 0.38533(19) 0.0262(4) Uani 1 1 d . . . . .
S2 S 0.47261(18) 0.32651(4) 0.13023(19) 0.0228(3) Uani 1 1 d . . . . .
Sn1 Sn 0.47694(5) 0.37646(2) 0.38203(5) 0.02385(14) Uani 1 1 d . . . . .

loop_
_atom_site_aniso_label
_atom_site_aniso_U_11
_atom_site_aniso_U_22
_atom_site_aniso_U_33
_atom_site_aniso_U_23
_atom_site_aniso_U_13
_atom_site_aniso_U_12
C1 0.026(4) 0.046(5) 0.046(4) -0.018(4) 0.003(3) 0.000(3)
C2 0.046(5) 0.096(8) 0.073(7) -0.034(6) 0.022(5) 0.018(5)
C3 0.044(5) 0.051(5) 0.050(5) 0.007(4) -0.008(4) 0.008(4)
C4 0.038(4) 0.032(4) 0.033(4) -0.004(3) -0.005(3) 0.000(3)
C5 0.049(5) 0.045(5) 0.067(6) 0.004(4) 0.017(4) 0.017(4)
C6 0.053(5) 0.044(5) 0.073(6) 0.024(5) 0.006(5) -0.005(4)
C7 0.026(3) 0.029(3) 0.021(3) -0.004(3) 0.003(3) -0.003(3)
C8 0.029(4) 0.034(4) 0.042(4) 0.003(3) 0.001(3) -0.010(3)
C9 0.044(5) 0.037(5) 0.068(6) -0.017(4) -0.019(4) -0.009(4)
C10 0.067(6) 0.053(5) 0.042(5) -0.025(4) -0.022(5) 0.019(5)
C11 0.079(7) 0.064(6) 0.020(4) -0.010(4) 0.007(4) 0.018(5)
C12 0.046(4) 0.044(4) 0.029(4) -0.012(3) 0.012(3) -0.009(4)
C13 0.035(4) 0.027(3) 0.030(4) 0.000(3) 0.001(3) 0.004(3)
C14 0.053(5) 0.038(4) 0.051(5) 0.002(4) 0.009(4) 0.013(4)
C15 0.072(6) 0.058(6) 0.040(5) 0.021(4) 0.024(4) 0.012(5)
C16 0.050(4) 0.037(4) 0.020(3) -0.001(3) -0.005(3) -0.016(3)
C17 0.090(8) 0.042(5) 0.047(5) 0.001(4) -0.023(5) 0.004(5)
C18 0.129(10) 0.078(7) 0.034(5) -0.009(5) 0.036(6) -0.055(7)
C19 0.019(3) 0.026(3) 0.020(3) -0.001(2) 0.002(2) -0.002(2)
C20 0.027(3) 0.038(4) 0.033(4) -0.009(3) 0.011(3) -0.006(3)
C21 0.025(4) 0.058(5) 0.044(4) 0.012(4) 0.009(3) -0.004(3)
C22 0.040(4) 0.052(5) 0.048(5) 0.005(4) -0.007(4) -0.030(4)
C23 0.059(6) 0.043(5) 0.047(5) -0.016(4) 0.007(4) -0.018(4)
C24 0.037(4) 0.037(4) 0.034(4) -0.012(3) 0.006(3) -0.002(3)
N4 0.025(3) 0.033(3) 0.018(3) -0.002(2) 0.003(2) -0.014(2)
O1 0.046(3) 0.074(4) 0.022(3) -0.001(3) 0.012(2) -0.018(3)
O2 0.025(2) 0.063(4) 0.036(3) -0.025(3) 0.016(2) 0.001(2)
N1 0.022(3) 0.028(3) 0.034(3) -0.010(2) 0.004(2) -0.003(2)
N2 0.027(3) 0.030(3) 0.029(3) 0.002(2) 0.003(2) -0.006(2)
N3 0.024(3) 0.029(3) 0.020(3) -0.003(2) 0.000(2) 0.001(2)
S1 0.0260(8) 0.0367(9) 0.0148(7) -0.0043(6) 0.0044(6) -0.0082(7)
S2 0.0164(7) 0.0313(8) 0.0205(7) -0.0058(6) 0.0055(6) -0.0031(6)
Sn1 0.0229(2) 0.0260(2) 0.0224(2) -0.00448(18) 0.00643(16) -0.00181(18)

loop_
_atom_type_symbol
_atom_type_description
_atom_type_scat_dispersion_real
_atom_type_scat_dispersion_imag
_atom_type_scat_source
C C 0.0033 0.0016 'International Tables Vol C Tables 4.2.6.8 and 6.1.1.4'
H H 0 0 'International Tables Vol C Tables 4.2.6.8 and 6.1.1.4'
N N 0.0061 0.0033 'International Tables Vol C Tables 4.2.6.8 and 6.1.1.4'
O O 0.0106 0.006 'International Tables Vol C Tables 4.2.6.8 and 6.1.1.4'
S S 0.1246 0.1234 'International Tables Vol C Tables 4.2.6.8 and 6.1.1.4'
Sn Sn -0.6537 1.4246 'International Tables Vol C Tables 4.2.6.8 and 6.1.1.4'

loop_
_geom_angle_atom_site_label_1
_geom_angle_atom_site_label_2
_geom_angle_atom_site_label_3
_geom_angle
_geom_angle_site_symmetry_1
_geom_angle_site_symmetry_3
_geom_angle_publ_flag
N1 C1 C2 110.8(6) . . ?
N1 C1 C3 109.2(6) . . ?
C2 C1 C3 112.6(8) . . ?
N1 C1 H1 108 . . ?
C2 C1 H1 108 . . ?
C3 C1 H1 108 . . ?
C1 C2 H2A 109.5 . . ?
C1 C2 H2B 109.5 . . ?
H2A C2 H2B 109.5 . . ?
C1 C2 H2C 109.5 . . ?
H2A C2 H2C 109.5 . . ?
H2B C2 H2C 109.5 . . ?
C1 C3 H3A 109.5 . . ?
C1 C3 H3B 109.5 . . ?
H3A C3 H3B 109.5 . . ?
C1 C3 H3C 109.5 . . ?
H3A C3 H3C 109.5 . . ?
H3B C3 H3C 109.5 . . ?
N2 C4 C5 109.4(6) . . ?
N2 C4 C6 111.5(7) . . ?
C5 C4 C6 112.2(7) . . ?
N2 C4 H4 107.9 . . ?
C5 C4 H4 107.9 . . ?
C6 C4 H4 107.9 . . ?
C4 C5 H5A 109.5 . . ?
C4 C5 H5B 109.5 . . ?
H5A C5 H5B 109.5 . . ?
C4 C5 H5C 109.5 . . ?
H5A C5 H5C 109.5 . . ?
H5B C5 H5C 109.5 . . ?
C4 C6 H6A 109.5 . . ?
C4 C6 H6B 109.5 . . ?
H6A C6 H6B 109.5 . . ?
C4 C6 H6C 109.5 . . ?
H6A C6 H6C 109.5 . . ?
H6B C6 H6C 109.5 . . ?
C12 C7 C8 120.6(6) . . ?
C12 C7 S1 118.9(5) . . ?
C8 C7 S1 120.4(5) . . ?
C7 C8 C9 118.1(8) . . ?
C7 C8 H8 120.9 . . ?
C9 C8 H8 120.9 . . ?
C10 C9 C8 120.6(8) . . ?
C10 C9 H9 119.7 . . ?
C8 C9 H9 119.7 . . ?
C11 C10 C9 121.1(8) . . ?
C11 C10 H10 119.5 . . ?
C9 C10 H10 119.5 . . ?
C10 C11 C12 119.6(9) . . ?
C10 C11 H11 120.2 . . ?
C12 C11 H11 120.2 . . ?
C7 C12 C11 120.0(8) . . ?
C7 C12 H12 120 . . ?
C11 C12 H12 120 . . ?
N3 C13 C15 108.5(6) . . ?
N3 C13 C14 111.6(6) . . ?
C15 C13 C14 111.7(6) . . ?
N3 C13 H13 108.3 . . ?
C15 C13 H13 108.3 . . ?
C14 C13 H13 108.3 . . ?
C13 C14 H14A 109.5 . . ?
C13 C14 H14B 109.5 . . ?
H14A C14 H14B 109.5 . . ?
C13 C14 H14C 109.5 . . ?
H14A C14 H14C 109.5 . . ?
H14B C14 H14C 109.5 . . ?
C13 C15 H15A 109.5 . . ?
C13 C15 H15B 109.5 . . ?
H15A C15 H15B 109.5 . . ?
C13 C15 H15C 109.5 . . ?
H15A C15 H15C 109.5 . . ?
H15B C15 H15C 109.5 . . ?
C18 C16 N4 110.3(6) . . ?
C18 C16 C17 113.1(8) . . ?
N4 C16 C17 106.7(7) . . ?
C18 C16 H16 108.9 . . ?
N4 C16 H16 108.9 . . ?
C17 C16 H16 108.9 . . ?
C16 C17 H17A 109.5 . . ?
C16 C17 H17B 109.5 . . ?
H17A C17 H17B 109.5 . . ?
C16 C17 H17C 109.5 . . ?
H17A C17 H17C 109.5 . . ?
H17B C17 H17C 109.5 . . ?
C16 C18 H18A 109.5 . . ?
C16 C18 H18B 109.5 . . ?
H18A C18 H18B 109.5 . . ?
C16 C18 H18C 109.5 . . ?
H18A C18 H18C 109.5 . . ?
H18B C18 H18C 109.5 . . ?
C20 C19 C24 121.6(6) . . ?
C20 C19 S2 118.9(5) . . ?
C24 C19 S2 119.6(5) . . ?
C19 C20 C21 119.2(7) . . ?
C19 C20 H20 120.4 . . ?
C21 C20 H20 120.4 . . ?
C22 C21 C20 120.2(7) . . ?
C22 C21 H21 119.9 . . ?
C20 C21 H21 119.9 . . ?
C23 C22 C21 120.0(7) . . ?
C23 C22 H22 120 . . ?
C21 C22 H22 120 . . ?
C22 C23 C24 120.8(8) . . ?
C22 C23 H23 119.6 . . ?
C24 C23 H23 119.6 . . ?
C19 C24 C23 118.2(7) . . ?
C19 C24 H24 120.9 . . ?
C23 C24 H24 120.9 . . ?
C16 N4 S2 118.5(5) . . ?
C16 N4 Sn1 137.8(5) . . ?
S2 N4 Sn1 103.7(3) . . ?
C1 N1 S1 117.9(5) . . ?
C1 N1 Sn1 137.8(5) . . ?
S1 N1 Sn1 104.0(3) . . ?
C4 N2 S1 120.5(5) . . ?
C4 N2 Sn1 138.9(5) . . ?
S1 N2 Sn1 95.7(3) . . ?
C13 N3 S2 119.4(4) . . ?
C13 N3 Sn1 139.5(4) . . ?
S2 N3 Sn1 96.3(3) . . ?
O1 S1 N2 119.1(3) . . ?
O1 S1 N1 116.0(3) . . ?
N2 S1 N1 99.0(3) . . ?
O1 S1 C7 104.3(3) . . ?
N2 S1 C7 110.6(3) . . ?
N1 S1 C7 107.6(3) . . ?
O2 S2 N3 119.7(3) . . ?
O2 S2 N4 116.9(3) . . ?
N3 S2 N4 98.3(3) . . ?
O2 S2 C19 103.8(3) . . ?
N3 S2 C19 110.2(3) . . ?
N4 S2 C19 107.6(3) . . ?
N1 Sn1 N4 94.0(2) . . ?
N1 Sn1 N3 92.78(19) . . ?
N4 Sn1 N3 61.69(19) . . ?
N1 Sn1 N2 61.2(2) . . ?
N4 Sn1 N2 94.42(19) . . ?
N3 Sn1 N2 144.57(19) . . ?

loop_
_geom_bond_atom_site_label_1
_geom_bond_atom_site_label_2
_geom_bond_distance
_geom_bond_site_symmetry_2
_geom_bond_publ_flag
C1 N1 1.477(9) . ?
C1 C2 1.507(11) . ?
C1 C3 1.513(12) . ?
C1 H1 1 . ?
C2 H2A 0.98 . ?
C2 H2B 0.98 . ?
C2 H2C 0.98 . ?
C3 H3A 0.98 . ?
C3 H3B 0.98 . ?
C3 H3C 0.98 . ?
C4 N2 1.469(9) . ?
C4 C5 1.510(11) . ?
C4 C6 1.519(11) . ?
C4 H4 1 . ?
C5 H5A 0.98 . ?
C5 H5B 0.98 . ?
C5 H5C 0.98 . ?
C6 H6A 0.98 . ?
C6 H6B 0.98 . ?
C6 H6C 0.98 . ?
C7 C12 1.371(10) . ?
C7 C8 1.379(9) . ?
C7 S1 1.779(6) . ?
C8 C9 1.396(11) . ?
C8 H8 0.95 . ?
C9 C10 1.361(15) . ?
C9 H9 0.95 . ?
C10 C11 1.347(14) . ?
C10 H10 0.95 . ?
C11 C12 1.387(11) . ?
C11 H11 0.95 . ?
C12 H12 0.95 . ?
C13 N3 1.473(9) . ?
C13 C15 1.507(11) . ?
C13 C14 1.513(10) . ?
C13 H13 1 . ?
C14 H14A 0.98 . ?
C14 H14B 0.98 . ?
C14 H14C 0.98 . ?
C15 H15A 0.98 . ?
C15 H15B 0.98 . ?
C15 H15C 0.98 . ?
C16 C18 1.485(12) . ?
C16 N4 1.495(8) . ?
C16 C17 1.521(13) . ?
C16 H16 1 . ?
C17 H17A 0.98 . ?
C17 H17B 0.98 . ?
C17 H17C 0.98 . ?
C18 H18A 0.98 . ?
C18 H18B 0.98 . ?
C18 H18C 0.98 . ?
C19 C20 1.376(9) . ?
C19 C24 1.378(9) . ?
C19 S2 1.786(6) . ?
C20 C21 1.384(10) . ?
C20 H20 0.95 . ?
C21 C22 1.375(12) . ?
C21 H21 0.95 . ?
C22 C23 1.371(13) . ?
C22 H22 0.95 . ?
C23 C24 1.395(11) . ?
C23 H23 0.95 . ?
C24 H24 0.95 . ?
N4 S2 1.563(6) . ?
N4 Sn1 2.208(5) . ?
O1 S1 1.442(5) . ?
O2 S2 1.445(5) . ?
N1 S1 1.572(6) . ?
N1 Sn1 2.202(5) . ?
N2 S1 1.539(6) . ?
N2 Sn1 2.426(5) . ?
N3 S2 1.558(5) . ?
N3 Sn1 2.389(5) . ?
